data_1515772
loop_
_publ_author_name
'Yurkerwich, Kevin'
'Buccella, Daniela'
'Melnick, Jonathan G.'
'Parkin, Gerard'

_publ_section_title
;
 Tris(2-mercapto-1-tert-butylimidazolyl)hydroborato gallium derivatives:
 synthesis of di- and trigallium compounds in a sulfur-rich coordination
 environment
;
_journal_issue 2
_journal_name_full 'Chemical Science'
_journal_page_first 210
_journal_paper_doi 10.1039/c0sc00145g
_journal_volume 1
_journal_year 2010
_chemical_formula_sum 'C25 H40 B Ga2 I3 N8 S3'
_chemical_formula_weight 1079.78
_chemical_name_systematic
;
?
;
_space_group_IT_number 2
_symmetry_cell_setting triclinic
_symmetry_space_group_name_Hall '-P 1'
_symmetry_space_group_name_H-M 'P -1'
_atom_sites_solution_hydrogens geom
_atom_sites_solution_primary direct
_atom_sites_solution_secondary difmap
_audit_creation_method SHELXL-97
_cell_angle_alpha 76.4550(10)
_cell_angle_beta 83.6380(10)
_cell_angle_gamma 80.9820(10)
_cell_formula_units_Z 2
_cell_length_a 11.0854(10)
_cell_length_b 11.1373(10)
_cell_length_c 16.5062(14)
_cell_measurement_reflns_used 9836
_cell_measurement_temperature 125(2)
_cell_measurement_theta_max 32.56
_cell_measurement_theta_min 2.34
_cell_volume 1950.9(3)
_computing_cell_refinement 'Bruker SAINT'
_computing_data_collection 'Bruker APEX2'
_computing_data_reduction 'Bruker SAINT'
_computing_molecular_graphics 'Bruker SHELXTL'
_computing_publication_material 'Bruker SHELXTL'
_computing_structure_refinement 'SHELXL-97 (Sheldrick, 2008)'
_computing_structure_solution 'SHELXS-97 (Sheldrick, 2008)'
_diffrn_ambient_temperature 125(2)
_diffrn_measured_fraction_theta_full 0.927
_diffrn_measured_fraction_theta_max 0.927
_diffrn_measurement_device_type 'Bruker APEX-II CCD'
_diffrn_measurement_method '\f and \w scans'
_diffrn_radiation_monochromator graphite
_diffrn_radiation_source 'fine-focus sealed tube'
_diffrn_radiation_type MoK\a
_diffrn_radiation_wavelength 0.71073
_diffrn_reflns_av_R_equivalents 0.0225
_diffrn_reflns_av_sigmaI/netI 0.0263
_diffrn_reflns_limit_h_max 16
_diffrn_reflns_limit_h_min -16
_diffrn_reflns_limit_k_max 16
_diffrn_reflns_limit_k_min -16
_diffrn_reflns_limit_l_max 24
_diffrn_reflns_limit_l_min -24
_diffrn_reflns_number 33854
_diffrn_reflns_theta_full 32.73
_diffrn_reflns_theta_max 32.73
_diffrn_reflns_theta_min 1.27
_exptl_absorpt_coefficient_mu 3.943
_exptl_absorpt_correction_T_max 0.5893
_exptl_absorpt_correction_T_min 0.3842
_exptl_absorpt_correction_type empirical
_exptl_absorpt_process_details sadabs
_exptl_crystal_colour color
_exptl_crystal_density_diffrn 1.838
_exptl_crystal_density_method 'not measured'
_exptl_crystal_description block
_exptl_crystal_F_000 1040
_exptl_crystal_size_max 0.30
_exptl_crystal_size_mid 0.20
_exptl_crystal_size_min 0.15
_refine_diff_density_max 1.253
_refine_diff_density_min -1.374
_refine_diff_density_rms 0.101
_refine_ls_extinction_method none
_refine_ls_goodness_of_fit_ref 1.069
_refine_ls_hydrogen_treatment mixed
_refine_ls_matrix_type full
_refine_ls_number_parameters 401
_refine_ls_number_reflns 13314
_refine_ls_number_restraints 1
_refine_ls_restrained_S_all 1.069
_refine_ls_R_factor_all 0.0360
_refine_ls_R_factor_gt 0.0297
_refine_ls_shift/su_max 0.012
_refine_ls_shift/su_mean 0.001
_refine_ls_structure_factor_coef Fsqd
_refine_ls_weighting_details 'calc w=1/[\s^2^(Fo^2^)+(0.0300P)^2^+3.0207P] where P=(Fo^2^+2Fc^2^)/3'
_refine_ls_weighting_scheme calc
_refine_ls_wR_factor_gt 0.0755
_refine_ls_wR_factor_ref 0.0779
_reflns_number_gt 11507
_reflns_number_total 13314
_reflns_threshold_expression >2sigma(I)
_cod_data_source_file c0sc00145g.txt
_cod_data_source_block backup
_cod_depositor_comments
;
The following automatic conversions were performed:

'_symmetry_cell_setting' value 'Triclinic' changed to 'triclinic'
according to
/usr/data/users/saulius/automatic-downloads/retrospective/RSC/lib/dictionaries/cif_core.dic
dictionary named 'cif_core.dic' version 2.4.2 from 2011-04-26.

Automatic conversion script
Id: cif_fix_values 2281 2013-09-26 08:29:07Z andrius 
;
_cod_original_sg_symbol_H-M P-1
_cod_database_code 1515772

loop_
_symmetry_equiv_pos_as_xyz
'x, y, z'
'-x, -y, -z'

loop_
_atom_site_label
_atom_site_type_symbol
_atom_site_fract_x
_atom_site_fract_y
_atom_site_fract_z
_atom_site_U_iso_or_equiv
_atom_site_adp_type
_atom_site_occupancy
_atom_site_symmetry_multiplicity
_atom_site_calc_flag
_atom_site_refinement_flags
_atom_site_disorder_assembly
_atom_site_disorder_group
Ga1 Ga -0.30332(2) 0.89949(2) 0.791259(16) 0.01653(5) Uani 1 1 d . A .
Ga2 Ga -0.51771(2) 0.89613(3) 0.779120(16) 0.01856(6) Uani 1 1 d . . .
I1 I -0.59512(8) 1.04491(6) 0.64356(6) 0.0316(3) Uani 0.758(11) 1 d P A 1
I2 I -0.55242(9) 0.67107(9) 0.77283(5) 0.0265(2) Uani 0.758(11) 1 d P A 1
I3 I -0.65079(13) 0.9623(2) 0.90259(8) 0.0343(2) Uani 0.758(11) 1 d P A 1
I4 I -0.5994(4) 1.0320(7) 0.6411(3) 0.0751(15) Uani 0.242(11) 1 d P A 2
I5 I -0.5518(4) 0.6684(4) 0.7837(5) 0.0604(11) Uani 0.242(11) 1 d P A 2
I6 I -0.6481(4) 0.9749(6) 0.8984(3) 0.0427(10) Uani 0.242(11) 1 d P A 2
B B 0.0256(2) 0.8924(3) 0.81129(16) 0.0188(4) Uani 1 1 d D A .
H1 H 0.1237(16) 0.887(3) 0.814(2) 0.023 Uiso 1 1 d D . .
S1 S -0.26027(5) 1.02056(5) 0.87857(4) 0.01923(11) Uani 1 1 d . . .
S2 S -0.19925(6) 0.70266(5) 0.84725(4) 0.01949(11) Uani 1 1 d . . .
S3 S -0.19052(5) 0.97572(5) 0.66659(3) 0.01808(10) Uani 1 1 d . . .
C11 C -0.1413(2) 1.0904(2) 0.81806(14) 0.0183(4) Uani 1 1 d . A .
N11 N -0.02955(18) 1.03203(19) 0.79690(12) 0.0182(4) Uani 1 1 d . . .
C12 C 0.0387(2) 1.1219(2) 0.75055(15) 0.0232(5) Uani 1 1 d . A .
H12A H 0.1206 1.1071 0.7275 0.028 Uiso 1 1 calc R . .
N12 N -0.1442(2) 1.21454(19) 0.78589(13) 0.0216(4) Uani 1 1 d . . .
C13 C -0.0309(2) 1.2342(2) 0.74359(16) 0.0248(5) Uani 1 1 d . A .
H13A H -0.0068 1.3123 0.7151 0.030 Uiso 1 1 calc R . .
C14 C -0.2490(3) 1.3168(2) 0.79371(17) 0.0260(5) Uani 1 1 d . A .
C15 C -0.2751(3) 1.3238(3) 0.88554(19) 0.0324(6) Uani 1 1 d . . .
H15A H -0.3464 1.3863 0.8914 0.049 Uiso 1 1 calc R A .
H15B H -0.2036 1.3472 0.9051 0.049 Uiso 1 1 calc R . .
H15C H -0.2919 1.2422 0.9190 0.049 Uiso 1 1 calc R . .
C16 C -0.3621(3) 1.2925(3) 0.7578(2) 0.0335(6) Uani 1 1 d . . .
H16A H -0.4318 1.3545 0.7680 0.050 Uiso 1 1 calc R A .
H16B H -0.3813 1.2088 0.7848 0.050 Uiso 1 1 calc R . .
H16C H -0.3455 1.2987 0.6975 0.050 Uiso 1 1 calc R . .
C17 C -0.2116(3) 1.4406(3) 0.7421(2) 0.0424(8) Uani 1 1 d . . .
H17A H -0.1404 1.4592 0.7649 0.064 Uiso 1 1 calc R A .
H17B H -0.2799 1.5075 0.7446 0.064 Uiso 1 1 calc R . .
H17C H -0.1905 1.4342 0.6839 0.064 Uiso 1 1 calc R . .
C21 C -0.1181(2) 0.7457(2) 0.91751(14) 0.0185(4) Uani 1 1 d . A .
N21 N -0.02746(18) 0.81838(19) 0.89643(12) 0.0187(4) Uani 1 1 d . . .
N22 N -0.13539(19) 0.71430(19) 1.00242(12) 0.0199(4) Uani 1 1 d . . .
C22 C 0.0122(2) 0.8337(3) 0.96941(15) 0.0240(5) Uani 1 1 d . A .
H22A H 0.0751 0.8806 0.9731 0.029 Uiso 1 1 calc R . .
C23 C -0.0540(2) 0.7706(3) 1.03458(16) 0.0247(5) Uani 1 1 d . A .
H23A H -0.0463 0.7655 1.0921 0.030 Uiso 1 1 calc R . .
C24 C -0.2220(2) 0.6295(3) 1.05480(16) 0.0245(5) Uani 1 1 d . A .
C25 C -0.2094(3) 0.6229(3) 1.14701(17) 0.0344(6) Uani 1 1 d . . .
H25A H -0.2341 0.7058 1.1589 0.052 Uiso 1 1 calc R A .
H25B H -0.1239 0.5941 1.1596 0.052 Uiso 1 1 calc R . .
H25C H -0.2619 0.5646 1.1817 0.052 Uiso 1 1 calc R . .
C26 C -0.1858(3) 0.4990(3) 1.03728(18) 0.0306(6) Uani 1 1 d . . .
H26A H -0.2429 0.4435 1.0696 0.046 Uiso 1 1 calc R A .
H26B H -0.1025 0.4666 1.0535 0.046 Uiso 1 1 calc R . .
H26C H -0.1888 0.5034 0.9775 0.046 Uiso 1 1 calc R . .
C27 C -0.3549(3) 0.6821(3) 1.03554(19) 0.0324(6) Uani 1 1 d . . .
H27A H -0.4103 0.6261 1.0695 0.049 Uiso 1 1 calc R A .
H27B H -0.3640 0.6892 0.9762 0.049 Uiso 1 1 calc R . .
H27C H -0.3752 0.7646 1.0487 0.049 Uiso 1 1 calc R . .
C31 C -0.0689(2) 0.8560(2) 0.67814(14) 0.0174(4) Uani 1 1 d . A .
N31 N 0.01267(18) 0.83255(19) 0.73678(12) 0.0189(4) Uani 1 1 d . . .
C32 C 0.0930(2) 0.7278(3) 0.72684(16) 0.0248(5) Uani 1 1 d . A .
H32A H 0.1600 0.6907 0.7596 0.030 Uiso 1 1 calc R . .
N32 N -0.04210(19) 0.7680(2) 0.63159(13) 0.0199(4) Uani 1 1 d . . .
C33 C 0.0598(3) 0.6873(3) 0.66261(17) 0.0269(5) Uani 1 1 d . A .
H33A H 0.0988 0.6167 0.6423 0.032 Uiso 1 1 calc R . .
C34 C -0.1044(2) 0.7585(3) 0.55666(15) 0.0235(5) Uani 1 1 d . A .
C35 C -0.2405(3) 0.7493(3) 0.58083(18) 0.0284(5) Uani 1 1 d . . .
H35A H -0.2779 0.8206 0.6044 0.043 Uiso 1 1 calc R A .
H35B H -0.2493 0.6717 0.6224 0.043 Uiso 1 1 calc R . .
H35C H -0.2814 0.7495 0.5311 0.043 Uiso 1 1 calc R . .
C36 C -0.0847(3) 0.8708(3) 0.48660(17) 0.0321(6) Uani 1 1 d . . .
H36A H -0.1179 0.9473 0.5055 0.048 Uiso 1 1 calc R A .
H36B H -0.1265 0.8670 0.4382 0.048 Uiso 1 1 calc R . .
H36C H 0.0032 0.8706 0.4708 0.048 Uiso 1 1 calc R . .
C37 C -0.04943(16) 0.63823(16) 0.52682(11) 0.0376(7) Uani 1 1 d . . .
H37A H -0.0601 0.5655 0.5724 0.056 Uiso 1 1 calc R A .
H37B H 0.0381 0.6402 0.5104 0.056 Uiso 1 1 calc R . .
H37C H -0.0914 0.6329 0.4788 0.056 Uiso 1 1 calc R . .
N41 N -0.18373(16) 0.60366(16) 0.35196(11) 0.0383(6) Uani 1 1 d R . .
C41 C -0.28013(16) 0.60058(16) 0.37028(11) 0.0349(6) Uani 1 1 d R . .
C42 C -0.41165(16) 0.60198(16) 0.40171(11) 0.0701(14) Uani 1 1 d R . .
H42A H -0.4542 0.5651 0.3666 0.105 Uiso 1 1 d R . .
H42B H -0.4494 0.6882 0.3998 0.105 Uiso 1 1 d R . .
H42C H -0.4177 0.5536 0.4594 0.105 Uiso 1 1 d R . .
C51 C -0.6971(3) 0.7182(4) 0.4952(2) 0.0453(8) Uani 1 1 d . . .
N51 N -0.7189(4) 0.6404(4) 0.4662(2) 0.0627(10) Uani 1 1 d . . .
C52 C -0.6679(5) 0.8148(4) 0.5323(3) 0.0572(10) Uani 1 1 d . . .
H52A H -0.7032 0.8028 0.5903 0.086 Uiso 1 1 calc R . .
H52B H -0.7020 0.8966 0.5006 0.086 Uiso 1 1 calc R . .
H52C H -0.5787 0.8103 0.5312 0.086 Uiso 1 1 calc R . .

loop_
_atom_site_aniso_label
_atom_site_aniso_U_11
_atom_site_aniso_U_22
_atom_site_aniso_U_33
_atom_site_aniso_U_23
_atom_site_aniso_U_13
_atom_site_aniso_U_12
Ga1 0.01396(11) 0.01856(12) 0.01779(11) -0.00466(9) -0.00078(8) -0.00370(8)
Ga2 0.01404(11) 0.02177(12) 0.02021(12) -0.00461(9) -0.00067(9) -0.00397(9)
I1 0.0322(3) 0.0280(5) 0.0286(3) 0.00698(15) -0.0114(2) -0.00011(15)
I2 0.0224(3) 0.0188(2) 0.0387(5) -0.00476(17) -0.00553(15) -0.00414(18)
I3 0.0258(3) 0.0592(5) 0.0259(3) -0.0224(2) 0.0073(2) -0.0164(3)
I4 0.0484(14) 0.117(3) 0.0424(14) 0.0093(14) -0.0010(10) -0.0014(15)
I5 0.0347(12) 0.0342(13) 0.119(3) -0.0245(15) 0.0010(14) -0.0167(9)
I6 0.0305(12) 0.0499(12) 0.057(2) -0.0371(13) 0.0174(9) -0.0111(8)
B 0.0173(11) 0.0223(12) 0.0175(11) -0.0059(9) -0.0004(8) -0.0037(9)
S1 0.0196(2) 0.0201(3) 0.0197(2) -0.0081(2) 0.00423(19) -0.0060(2)
S2 0.0231(3) 0.0175(2) 0.0195(2) -0.00427(19) -0.0053(2) -0.0047(2)
S3 0.0173(2) 0.0197(2) 0.0161(2) -0.00345(19) -0.00041(18) -0.00029(19)
C11 0.0199(10) 0.0194(10) 0.0177(9) -0.0068(8) -0.0003(8) -0.0062(8)
N11 0.0178(8) 0.0204(9) 0.0180(8) -0.0057(7) 0.0012(7) -0.0067(7)
C12 0.0230(11) 0.0280(12) 0.0201(10) -0.0038(9) 0.0014(8) -0.0126(9)
N12 0.0247(10) 0.0186(9) 0.0223(9) -0.0050(7) 0.0006(8) -0.0064(7)
C13 0.0276(12) 0.0241(12) 0.0236(11) -0.0034(9) 0.0026(9) -0.0116(9)
C14 0.0308(13) 0.0190(11) 0.0289(12) -0.0061(9) -0.0030(10) -0.0036(9)
C15 0.0394(15) 0.0272(13) 0.0337(14) -0.0162(11) -0.0038(12) 0.0014(11)
C16 0.0350(15) 0.0301(14) 0.0360(15) -0.0086(11) -0.0107(12) 0.0012(11)
C17 0.0496(19) 0.0187(13) 0.054(2) -0.0036(13) 0.0066(16) -0.0042(12)
C21 0.0210(10) 0.0179(10) 0.0169(9) -0.0036(8) -0.0036(8) -0.0026(8)
N21 0.0181(9) 0.0215(9) 0.0173(8) -0.0048(7) -0.0033(7) -0.0037(7)
N22 0.0228(9) 0.0207(9) 0.0169(8) -0.0041(7) -0.0025(7) -0.0042(7)
C22 0.0249(11) 0.0289(12) 0.0205(10) -0.0065(9) -0.0039(9) -0.0078(9)
C23 0.0275(12) 0.0294(13) 0.0192(10) -0.0044(9) -0.0062(9) -0.0082(10)
C24 0.0266(12) 0.0259(12) 0.0204(11) -0.0020(9) 0.0012(9) -0.0086(9)
C25 0.0433(16) 0.0415(16) 0.0203(12) -0.0048(11) 0.0026(11) -0.0176(13)
C26 0.0398(15) 0.0235(12) 0.0276(13) -0.0025(10) 0.0012(11) -0.0086(11)
C27 0.0260(13) 0.0357(15) 0.0349(14) -0.0064(12) 0.0035(11) -0.0087(11)
C31 0.0171(9) 0.0187(10) 0.0158(9) -0.0050(8) 0.0010(7) -0.0008(8)
N31 0.0164(8) 0.0214(9) 0.0185(9) -0.0063(7) -0.0007(7) 0.0006(7)
C32 0.0204(11) 0.0271(12) 0.0258(11) -0.0089(9) -0.0034(9) 0.0056(9)
N32 0.0200(9) 0.0220(9) 0.0196(9) -0.0098(7) -0.0021(7) -0.0007(7)
C33 0.0259(12) 0.0255(12) 0.0294(12) -0.0116(10) -0.0036(10) 0.0058(9)
C34 0.0261(11) 0.0282(12) 0.0206(10) -0.0129(9) -0.0024(9) -0.0052(9)
C35 0.0259(12) 0.0315(13) 0.0320(13) -0.0117(11) -0.0029(10) -0.0090(10)
C36 0.0355(14) 0.0440(16) 0.0197(11) -0.0093(11) 0.0008(10) -0.0129(12)
C37 0.0387(16) 0.0401(17) 0.0408(16) -0.0252(14) -0.0015(13) -0.0021(13)
N41 0.0364(14) 0.0387(15) 0.0386(14) -0.0079(11) 0.0014(11) -0.0056(11)
C41 0.0360(15) 0.0341(15) 0.0346(15) -0.0065(12) -0.0079(12) -0.0031(12)
C42 0.0327(19) 0.057(3) 0.110(4) 0.002(3) -0.010(2) -0.0025(17)
C51 0.0400(18) 0.058(2) 0.0327(16) -0.0026(15) 0.0007(13) -0.0041(16)
N51 0.060(2) 0.075(3) 0.052(2) -0.0144(19) 0.0078(17) -0.016(2)
C52 0.069(3) 0.063(3) 0.0381(19) -0.0043(18) -0.0081(18) -0.011(2)

loop_
_atom_type_symbol
_atom_type_description
_atom_type_scat_dispersion_real
_atom_type_scat_dispersion_imag
_atom_type_scat_source
C C 0.0033 0.0016 'International Tables Vol C Tables 4.2.6.8 and 6.1.1.4'
H H 0.0000 0.0000 'International Tables Vol C Tables 4.2.6.8 and 6.1.1.4'
B B 0.0013 0.0007 'International Tables Vol C Tables 4.2.6.8 and 6.1.1.4'
N N 0.0061 0.0033 'International Tables Vol C Tables 4.2.6.8 and 6.1.1.4'
S S 0.1246 0.1234 'International Tables Vol C Tables 4.2.6.8 and 6.1.1.4'
Ga Ga 0.2307 1.6083 'International Tables Vol C Tables 4.2.6.8 and 6.1.1.4'
I I -0.4742 1.8119 'International Tables Vol C Tables 4.2.6.8 and 6.1.1.4'

loop_
_geom_angle_atom_site_label_1
_geom_angle_atom_site_label_2
_geom_angle_atom_site_label_3
_geom_angle
S1 Ga1 S3 102.44(2)
S1 Ga1 S2 102.84(2)
S3 Ga1 S2 105.81(2)
S1 Ga1 Ga2 115.871(19)
S3 Ga1 Ga2 115.428(19)
S2 Ga1 Ga2 113.003(19)
Ga1 Ga2 I6 110.37(11)
Ga1 Ga2 I3 111.30(3)
I6 Ga2 I3 3.3(2)
Ga1 Ga2 I4 114.19(13)
I6 Ga2 I4 106.87(15)
I3 Ga2 I4 108.89(12)
Ga1 Ga2 I1 112.17(2)
I6 Ga2 I1 105.13(13)
I3 Ga2 I1 107.31(4)
I4 Ga2 I1 3.8(2)
Ga1 Ga2 I5 108.85(10)
I6 Ga2 I5 109.83(18)
I3 Ga2 I5 106.62(15)
I4 Ga2 I5 106.62(12)
I1 Ga2 I5 110.45(17)
Ga1 Ga2 I2 109.57(2)
I6 Ga2 I2 112.65(17)
I3 Ga2 I2 109.48(5)
I4 Ga2 I2 103.05(19)
I1 Ga2 I2 106.88(2)
I5 Ga2 I2 3.85(19)
H1 B N11 107.4(17)
H1 B N21 107.9(17)
N11 B N21 110.40(19)
H1 B N31 104.9(17)
N11 B N31 113.16(19)
N21 B N31 112.7(2)
C11 S1 Ga1 99.75(8)
C21 S2 Ga1 98.26(8)
C31 S3 Ga1 96.79(8)
N11 C11 N12 108.6(2)
N11 C11 S1 126.34(18)
N12 C11 S1 125.03(18)
C11 N11 C12 107.7(2)
C11 N11 B 132.5(2)
C12 N11 B 119.7(2)
C13 C12 N11 108.4(2)
C11 N12 C13 107.9(2)
C11 N12 C14 127.7(2)
C13 N12 C14 124.4(2)
C12 C13 N12 107.4(2)
N12 C14 C15 109.2(2)
N12 C14 C16 109.9(2)
C15 C14 C16 111.5(3)
N12 C14 C17 108.4(2)
C15 C14 C17 109.7(2)
C16 C14 C17 108.0(3)
N21 C21 N22 108.5(2)
N21 C21 S2 125.20(17)
N22 C21 S2 126.28(18)
C21 N21 C22 107.9(2)
C21 N21 B 133.1(2)
C22 N21 B 118.7(2)
C21 N22 C23 107.7(2)
C21 N22 C24 127.8(2)
C23 N22 C24 124.5(2)
C23 C22 N21 108.2(2)
C22 C23 N22 107.7(2)
N22 C24 C25 108.7(2)
N22 C24 C26 108.5(2)
C25 C24 C26 109.0(2)
N22 C24 C27 110.1(2)
C25 C24 C27 108.5(2)
C26 C24 C27 111.9(2)
N31 C31 N32 108.8(2)
N31 C31 S3 125.41(17)
N32 C31 S3 125.80(18)
C31 N31 C32 107.9(2)
C31 N31 B 133.5(2)
C32 N31 B 118.5(2)
C33 C32 N31 108.3(2)
C31 N32 C33 107.6(2)
C31 N32 C34 128.1(2)
C33 N32 C34 124.2(2)
C32 C33 N32 107.5(2)
N32 C34 C36 108.6(2)
N32 C34 C35 110.0(2)
C36 C34 C35 112.1(2)
N32 C34 C37 110.46(19)
C36 C34 C37 109.1(2)
C35 C34 C37 106.5(2)
N41 C41 C42 174.8
N51 C51 C52 179.0(5)

loop_
_geom_bond_atom_site_label_1
_geom_bond_atom_site_label_2
_geom_bond_distance
Ga1 S1 2.3211(6)
Ga1 S3 2.3373(6)
Ga1 S2 2.3421(7)
Ga1 Ga2 2.4138(4)
Ga2 I6 2.553(4)
Ga2 I3 2.5632(13)
Ga2 I4 2.591(4)
Ga2 I1 2.5946(8)
Ga2 I5 2.605(4)
Ga2 I2 2.6220(11)
B H1 1.086(17)
B N11 1.552(3)
B N21 1.558(3)
B N31 1.559(3)
S1 C11 1.735(2)
S2 C21 1.735(2)
S3 C31 1.734(2)
C11 N11 1.355(3)
C11 N12 1.356(3)
N11 C12 1.381(3)
C12 C13 1.350(4)
N12 C13 1.391(3)
N12 C14 1.512(3)
C14 C15 1.529(4)
C14 C16 1.531(4)
C14 C17 1.532(4)
C21 N21 1.353(3)
C21 N22 1.362(3)
N21 C22 1.382(3)
N22 C23 1.388(3)
N22 C24 1.510(3)
C22 C23 1.350(4)
C24 C25 1.528(4)
C24 C26 1.532(4)
C24 C27 1.536(4)
C31 N31 1.351(3)
C31 N32 1.360(3)
N31 C32 1.382(3)
C32 C33 1.351(4)
N32 C33 1.393(3)
N32 C34 1.514(3)
C34 C36 1.517(4)
C34 C35 1.530(4)
C34 C37 1.548(3)
N41 C41 1.0815
C41 C42 1.4913
C51 N51 1.150(6)
C51 C52 1.450(6)
